data_7712139
loop_
_publ_author_name
'Osawa, Masahisa'
'Soma, Sakie'
'Kobayashi, Hiroyuki'
'Tanaka, Yuya'
'Hoshino, Mikio'

_publ_section_title
;
 Near-white light emission from single crystals of cationic dinuclear
 gold(I) complexes with bridged diphosphine ligands.
;
_journal_name_full 'Dalton transactions (Cambridge, England : 2003)'
_journal_paper_doi 10.1039/d2dt03785h
_journal_year 2023
_chemical_formula_moiety 'C42 H46 Au2 N2 P2, 2(B F4)'
_chemical_formula_sum 'C42 H46 Au2 B2 F8 N2 P2'
_chemical_formula_weight 1208.30
_space_group_crystal_system orthorhombic
_space_group_IT_number 43
_space_group_name_Hall 'F 2 -2d'
_space_group_name_H-M_alt 'F d d 2'
_atom_sites_solution_hydrogens geom
_audit_creation_date 2020-12-15
_audit_creation_method
;
Olex2 1.2
(compiled May 18 2018 14:05:52 for OlexSys, GUI svn.r5506)
;
_audit_update_record
;
2022-05-17 deposited with the CCDC.	2022-12-26 downloaded from the CCDC.
;
_cell_angle_alpha 90
_cell_angle_beta 90
_cell_angle_gamma 90
_cell_formula_units_Z 8
_cell_length_a 26.9142(12)
_cell_length_b 24.8726(17)
_cell_length_c 13.0916(6)
_cell_measurement_reflns_used 5791
_cell_measurement_temperature 93(2)
_cell_measurement_theta_max 73.5300
_cell_measurement_theta_min 3.5860
_cell_volume 8763.9(8)
_computing_cell_refinement 'CrysAlisPro 1.171.40.68a (Rigaku OD, 2019)'
_computing_data_collection 'CrysAlisPro 1.171.40.68a (Rigaku OD, 2019)'
_computing_data_reduction 'CrysAlisPro 1.171.40.68a (Rigaku OD, 2019)'
_computing_molecular_graphics 'Olex2 (Dolomanov et al., 2009)'
_computing_publication_material 'Olex2 (Dolomanov et al., 2009)'
_computing_structure_refinement 'ShelXL (Sheldrick, 2015)'
_computing_structure_solution 'SHELXT 2018/2 (Sheldrick, 2018)'
_diffrn_ambient_temperature 93(2)
_diffrn_detector 'Hybrid Pixel Array Detector'
_diffrn_detector_area_resol_mean 10.0000
_diffrn_detector_type HyPix
_diffrn_measured_fraction_theta_full 1.000
_diffrn_measured_fraction_theta_max 0.972
_diffrn_measurement_details
;
List of Runs (angles in degrees, time in seconds):

  # Type    Start    End  Width  t~exp~   \w     \q     \k     \f   Frames
#--------------------------------------------------------------------------
  1  \w     20.00 116.00   0.50    0.30    --   41.68  57.00   0.00  192
  2  \w     20.00  59.00   0.50    0.30    --   41.68  57.00 120.00   78
  3  \w    -38.00  28.00   0.50    0.30    --   41.68 -19.00 120.00  132
  4  \w     32.00  73.00   0.50    1.20    --  106.13 -61.00 150.00   82
  5  \w     32.00  73.00   0.50    1.20    --  106.13 -61.00  90.00   82
  6  \w     32.00  73.00   0.50    1.20    --  106.13 -61.00 -30.00   82
  7  \w    -24.00  39.00   0.50    0.30    --  -41.68  19.00-180.00  126
  8  \w    -87.00  -2.00   0.50    0.30    --  -41.68 109.00  -5.00  170
  9  \w    -69.00 -28.00   0.50    1.20    -- -102.00  61.00  30.00   82
 10  \w   -112.00 -28.00   0.50    1.20    -- -102.00 125.00  60.00  168
 11  \w    -69.00 -28.00   0.50    1.20    -- -102.00  61.00 150.00   82
 12  \w     32.00 109.00   0.50    1.20    --  106.13-113.00 167.00  154
 13  \w     30.00 107.00   0.50    1.20    --  106.13-109.00-102.00  154
 14  \w   -175.00 -73.00   0.50    1.20    -- -102.00 -22.00   2.00  204
;
_diffrn_measurement_device 'four-circle diffractometer'
_diffrn_measurement_device_type 'XtaLAB Synergy R, DW system, HyPix'
_diffrn_measurement_method '\w scans'
_diffrn_orient_matrix_type 'CrysAlisPro convention (1999,Acta A55,543-557)'
_diffrn_orient_matrix_UB_11 -0.0014980000
_diffrn_orient_matrix_UB_12 -0.0506656000
_diffrn_orient_matrix_UB_13 0.0677811000
_diffrn_orient_matrix_UB_21 -0.0166152000
_diffrn_orient_matrix_UB_22 -0.0337754000
_diffrn_orient_matrix_UB_23 -0.0923956000
_diffrn_orient_matrix_UB_31 0.0547348000
_diffrn_orient_matrix_UB_32 -0.0118051000
_diffrn_orient_matrix_UB_33 -0.0263710000
_diffrn_radiation_monochromator mirror
_diffrn_radiation_probe x-ray
_diffrn_radiation_type CuK\a
_diffrn_radiation_wavelength 1.54184
_diffrn_reflns_av_R_equivalents 0.0572
_diffrn_reflns_av_unetI/netI 0.0389
_diffrn_reflns_Laue_measured_fraction_full 1.000
_diffrn_reflns_Laue_measured_fraction_max 0.972
_diffrn_reflns_limit_h_max 33
_diffrn_reflns_limit_h_min -23
_diffrn_reflns_limit_k_max 30
_diffrn_reflns_limit_k_min -30
_diffrn_reflns_limit_l_max 12
_diffrn_reflns_limit_l_min -16
_diffrn_reflns_number 10347
_diffrn_reflns_point_group_measured_fraction_full 0.816
_diffrn_reflns_point_group_measured_fraction_max 0.780
_diffrn_reflns_theta_full 67.684
_diffrn_reflns_theta_max 74.292
_diffrn_reflns_theta_min 4.155
_diffrn_source 'Rotating-anode X-ray tube'
_diffrn_source_type 'Rigaku (Cu) X-ray Source'
_exptl_absorpt_coefficient_mu 13.672
_exptl_absorpt_correction_T_max 0.579
_exptl_absorpt_correction_T_min 0.319
_exptl_absorpt_correction_type multi-scan
_exptl_absorpt_process_details
;
CrysAlisPro 1.171.40.68a (Rigaku Oxford Diffraction, 2019)
Empirical absorption correction using spherical harmonics,
 implemented in SCALE3 ABSPACK scaling algorithm.
;
_exptl_crystal_colour colourless
_exptl_crystal_colour_primary colourless
_exptl_crystal_density_diffrn 1.832
_exptl_crystal_description cube
_exptl_crystal_F_000 4656
_exptl_crystal_size_max 0.1
_exptl_crystal_size_mid 0.1
_exptl_crystal_size_min 0.04
_refine_diff_density_max 3.914
_refine_diff_density_min -2.672
_refine_diff_density_rms 0.244
_refine_ls_abs_structure_details
;
 Classical Flack method preferred over Parsons because s.u. lower.
;
_refine_ls_abs_structure_Flack 0.03(3)
_refine_ls_extinction_method none
_refine_ls_goodness_of_fit_ref 1.101
_refine_ls_hydrogen_treatment constr
_refine_ls_matrix_type full
_refine_ls_number_parameters 265
_refine_ls_number_reflns 4461
_refine_ls_number_restraints 323
_refine_ls_restrained_S_all 1.053
_refine_ls_R_factor_all 0.0611
_refine_ls_R_factor_gt 0.0605
_refine_ls_shift/su_max 0.001
_refine_ls_shift/su_mean 0.000
_refine_ls_structure_factor_coef Fsqd
_refine_ls_weighting_details 'w=1/[\s^2^(Fo^2^)+(0.1347P)^2^+55.5707P] where P=(Fo^2^+2Fc^2^)/3'
_refine_ls_weighting_scheme calc
_refine_ls_wR_factor_gt 0.1673
_refine_ls_wR_factor_ref 0.1682
_reflns_Friedel_coverage 0.535
_reflns_Friedel_fraction_full 0.613
_reflns_Friedel_fraction_max 0.570
_reflns_number_gt 3393
_reflns_number_total 4461
_reflns_threshold_expression 'I > 2\s(I)'
_cod_data_source_file d2dt03785h2.cif
_cod_data_source_block 201215_osawa1
_cod_database_code 7712139
_shelx_shelxl_version_number 2018/3
_shelx_space_group_comment
;
The symmetry employed for this shelxl refinement is uniquely defined
by the following loop, which should always be used as a source of
symmetry information in preference to the above space-group names.
They are only intended as comments.
;
_shelx_estimated_absorpt_t_max 0.611
_shelx_estimated_absorpt_t_min 0.342
_diffrn_oxdiff_digest_frames
;
019ab0d7d8ec6cd93d2d7a9da059966eeb000499344
;
_reflns_odcompleteness_completeness 100.00
_reflns_odcompleteness_iscentric 1
_reflns_odcompleteness_theta 66.97
_olex2_refinement_description
;
1. Fixed Uiso
 At 1.2 times of:
  All C(H) groups, All C(H,H) groups
 At 1.5 times of:
  All C(H,H,H) groups
2. Rigid bond restraints
 C17, Au1, N1, P1, C16, C13, C7, C1, C14, C12, C8, C2, C6, C15, C11, C1AA, C9,
 C3, C0AA, C5, C10, C1D, C4, C2AA
 with sigma for 1-2 distances of 0.01 and sigma for 1-3 distances of 0.01
3. Uiso/Uaniso restraints and constraints
C7 \\sim Au1 \\sim N1 \\sim P1 \\sim C16 \\sim C13 \\sim C1 \\sim C17 \\sim C14
\\sim C12 \\sim C8 \\sim C2 \\sim C6 \\sim C15 \\sim C11 \\sim C1AA \\sim C9
\\sim C3 \\sim C0AA \\sim C5 \\sim C10 \\sim C1D \\sim C4 \\sim C2AA: within
1.7A with sigma of 0.04 and sigma for terminal atoms of 0.08
Uanis(C17) \\sim Ueq, Uanis(Au1) \\sim Ueq, Uanis(N1) \\sim Ueq, Uanis(P1)
\\sim Ueq, Uanis(C16) \\sim Ueq, Uanis(C13) \\sim Ueq, Uanis(C7) \\sim Ueq,
Uanis(C1) \\sim Ueq, Uanis(C14) \\sim Ueq, Uanis(C12) \\sim Ueq, Uanis(C8)
\\sim Ueq, Uanis(C2) \\sim Ueq, Uanis(C6) \\sim Ueq, Uanis(C15) \\sim Ueq,
Uanis(C11) \\sim Ueq, Uanis(C1AA) \\sim Ueq, Uanis(C9) \\sim Ueq, Uanis(C3)
\\sim Ueq, Uanis(C0AA) \\sim Ueq, Uanis(C5) \\sim Ueq, Uanis(C10) \\sim Ueq,
Uanis(C1D) \\sim Ueq, Uanis(C4) \\sim Ueq, Uanis(C2AA) \\sim Ueq: with sigma of
0.1 and sigma for terminal atoms of 0.2
4.a Secondary CH2 refined with riding coordinates:
 C1AA(H1AA,H1AB), C0AA(H0AA,H0AB)
4.b Aromatic/amide H refined with riding coordinates:
 C14(H14), C12(H12), C10(H10), C9(H9), C11(H11), C15(H15), C3(H3), C6(H6),
 C4(H4), C5(H5)
4.c Idealised Me refined as rotating group:
 C2AA(H2AA,H2AB,H2AC), C17(H17A,H17B,H17C), C1D(H1DA,H1DB,H1DC)
;
_olex2_submission_special_instructions 'No special instructions were received'
_oxdiff_exptl_absorpt_empirical_details
;
Empirical correction (ABSPACK) includes:
- Absorption correction using spherical harmonics
- Frame scaling
;
_oxdiff_exptl_absorpt_empirical_full_max 1.985
_oxdiff_exptl_absorpt_empirical_full_min 0.502

loop_
_space_group_symop_operation_xyz
'x, y, z'
'-x, -y, z'
'x+1/4, -y+1/4, z+1/4'
'-x+1/4, y+1/4, z+1/4'
'x, y+1/2, z+1/2'
'-x, -y+1/2, z+1/2'
'x+1/4, -y+3/4, z+3/4'
'-x+1/4, y+3/4, z+3/4'
'x+1/2, y, z+1/2'
'-x+1/2, -y, z+1/2'
'x+3/4, -y+1/4, z+3/4'
'-x+3/4, y+1/4, z+3/4'
'x+1/2, y+1/2, z'
'-x+1/2, -y+1/2, z'
'x+3/4, -y+3/4, z+1/4'
'-x+3/4, y+3/4, z+1/4'

loop_
_atom_site_label
_atom_site_type_symbol
_atom_site_fract_x
_atom_site_fract_y
_atom_site_fract_z
_atom_site_U_iso_or_equiv
_atom_site_adp_type
_atom_site_occupancy
_atom_site_site_symmetry_order
_atom_site_calc_flag
_atom_site_refinement_flags_posn
_atom_site_refinement_flags_adp
_atom_site_refinement_flags_occupancy
_atom_site_disorder_assembly
_atom_site_disorder_group
Au1 Au 0.55021(2) 0.52543(2) 0.57951(9) 0.0359(2) Uani 1 1 d . U . . .
P1 P 0.51576(13) 0.56820(14) 0.4459(3) 0.0309(7) Uani 1 1 d . U . . .
F3 F 0.5013(6) 0.6476(6) 1.0641(13) 0.084(4) Uani 1 1 d . . . . .
F2 F 0.5316(6) 0.6893(6) 0.9244(13) 0.080(4) Uani 1 1 d . . . . .
C14 C 0.5164(5) 0.5527(6) 0.2385(13) 0.035(3) Uani 1 1 d . U . . .
H14 H 0.527679 0.588871 0.237385 0.042 Uiso 1 1 calc R . . . .
C12 C 0.4158(5) 0.5792(6) 0.3991(12) 0.032(3) Uani 1 1 d . U . . .
H12 H 0.424736 0.561272 0.337714 0.039 Uiso 1 1 calc R . . . .
C13 C 0.5085(5) 0.5273(5) 0.3321(15) 0.034(3) Uani 1 1 d . U . . .
N1 N 0.5852(6) 0.4893(6) 0.7022(14) 0.050(3) Uani 1 1 d . U . . .
C1AA C 0.4777(6) 0.6375(7) 0.6404(13) 0.043(3) Uani 1 1 d . U . . .
H1AA H 0.511362 0.628895 0.614861 0.051 Uiso 1 1 calc R . . . .
H1AB H 0.471695 0.615630 0.702301 0.051 Uiso 1 1 calc R . . . .
C10 C 0.3539(6) 0.6201(6) 0.5053(15) 0.038(3) Uani 1 1 d . U . . .
H10 H 0.320377 0.629720 0.518582 0.046 Uiso 1 1 calc R . . . .
C8 C 0.4403(5) 0.6225(5) 0.5605(12) 0.033(3) Uani 1 1 d . U . . .
C9 C 0.3907(5) 0.6341(6) 0.5759(16) 0.039(3) Uani 1 1 d . U . . .
H9 H 0.381229 0.652206 0.636761 0.047 Uiso 1 1 calc R . . . .
F4 F 0.4579(7) 0.6445(8) 0.9210(18) 0.101(6) Uani 1 1 d . . . . .
C11 C 0.3653(5) 0.5925(6) 0.4167(13) 0.036(3) Uani 1 1 d . U . . .
H11 H 0.340209 0.582868 0.369138 0.043 Uiso 1 1 calc R . . . .
C15 C 0.5081(7) 0.5255(7) 0.1454(16) 0.044(4) Uani 1 1 d . U . . .
H15 H 0.513858 0.543479 0.082459 0.053 Uiso 1 1 calc R . . . .
C7 C 0.4527(5) 0.5918(7) 0.4704(14) 0.037(3) Uani 1 1 d . U . . .
C2 C 0.6057(5) 0.6184(6) 0.3909(13) 0.035(3) Uani 1 1 d . U . . .
C3 C 0.6335(6) 0.6656(7) 0.3750(13) 0.041(3) Uani 1 1 d . U . . .
H3 H 0.667950 0.662407 0.360834 0.049 Uiso 1 1 calc R . . . .
C1 C 0.5545(5) 0.6253(6) 0.4100(12) 0.032(3) Uani 1 1 d . U . . .
C0AA C 0.6314(5) 0.5647(7) 0.3874(14) 0.043(4) Uani 1 1 d . U . . .
H0AA H 0.649805 0.561548 0.322174 0.052 Uiso 1 1 calc R . . . .
H0AB H 0.606138 0.535836 0.389186 0.052 Uiso 1 1 calc R . . . .
C6 C 0.5334(6) 0.6770(6) 0.4109(13) 0.037(3) Uani 1 1 d . U . . .
H6 H 0.498681 0.681101 0.421682 0.044 Uiso 1 1 calc R . . . .
C2AA C 0.6684(7) 0.5566(8) 0.4778(15) 0.049(4) Uani 1 1 d . U . . .
H2AA H 0.677503 0.518512 0.482487 0.073 Uiso 1 1 calc GR . . . .
H2AB H 0.652515 0.567887 0.541685 0.073 Uiso 1 1 calc GR . . . .
H2AC H 0.698257 0.578185 0.466075 0.073 Uiso 1 1 calc GR . . . .
C4 C 0.6126(6) 0.7165(7) 0.3792(13) 0.041(3) Uani 1 1 d . U . . .
H4 H 0.632697 0.747473 0.370252 0.049 Uiso 1 1 calc R . . . .
C5 C 0.5626(7) 0.7215(7) 0.3963(16) 0.045(4) Uani 1 1 d . U . . .
H5 H 0.547951 0.756260 0.398045 0.054 Uiso 1 1 calc R . . . .
C16 C 0.6036(9) 0.4680(8) 0.7644(17) 0.058(5) Uani 1 1 d . U . . .
C17 C 0.6292(10) 0.4377(10) 0.846(2) 0.080(8) Uani 1 1 d . U . . .
H17A H 0.640064 0.402789 0.819245 0.119 Uiso 1 1 calc GR . . . .
H17B H 0.606336 0.432044 0.903182 0.119 Uiso 1 1 calc GR . . . .
H17C H 0.658178 0.458079 0.869462 0.119 Uiso 1 1 calc GR . . . .
F1 F 0.5318(10) 0.5979(7) 0.9357(19) 0.132(10) Uani 1 1 d . . . . .
C1D C 0.4757(8) 0.6968(8) 0.6690(16) 0.053(4) Uani 1 1 d . U . . .
H1DA H 0.482267 0.718745 0.608291 0.079 Uiso 1 1 calc GR . . . .
H1DB H 0.500786 0.704382 0.721202 0.079 Uiso 1 1 calc GR . . . .
H1DC H 0.442628 0.705466 0.695845 0.079 Uiso 1 1 calc GR . . . .
B1 B 0.5063(10) 0.6455(11) 0.961(2) 0.068(7) Uani 1 1 d . . . . .

loop_
_atom_site_aniso_label
_atom_site_aniso_U_11
_atom_site_aniso_U_22
_atom_site_aniso_U_33
_atom_site_aniso_U_23
_atom_site_aniso_U_13
_atom_site_aniso_U_12
Au1 0.0215(3) 0.0529(3) 0.0334(4) -0.0003(3) -0.0042(2) -0.00026(19)
P1 0.0144(14) 0.0490(16) 0.0293(18) -0.0002(15) 0.0015(13) 0.0005(12)
F3 0.070(8) 0.103(9) 0.078(11) 0.031(9) 0.038(8) 0.007(7)
F2 0.062(8) 0.096(9) 0.080(10) 0.035(8) 0.027(8) 0.014(7)
C14 0.020(6) 0.050(7) 0.036(6) 0.010(5) 0.002(6) 0.005(5)
C12 0.023(6) 0.045(6) 0.030(7) 0.004(5) -0.001(5) 0.004(5)
C13 0.011(5) 0.053(7) 0.037(6) 0.009(6) 0.002(6) 0.001(4)
N1 0.044(8) 0.055(7) 0.052(9) 0.012(7) -0.016(7) 0.001(6)
C1AA 0.023(6) 0.065(8) 0.040(8) -0.014(7) 0.002(6) 0.004(6)
C10 0.017(6) 0.057(8) 0.040(8) -0.001(6) 0.003(5) -0.004(6)
C8 0.019(5) 0.045(6) 0.036(8) -0.001(5) 0.000(5) 0.006(5)
C9 0.024(5) 0.057(7) 0.036(7) -0.004(7) 0.009(6) -0.005(5)
F4 0.097(13) 0.102(12) 0.104(15) -0.001(11) 0.011(11) -0.032(10)
C11 0.017(5) 0.055(7) 0.036(7) 0.007(6) -0.004(5) 0.004(5)
C15 0.025(8) 0.067(9) 0.040(7) 0.001(6) 0.001(7) 0.010(6)
C7 0.018(5) 0.065(8) 0.029(7) -0.002(6) -0.004(4) -0.002(5)
C2 0.014(6) 0.055(6) 0.036(8) -0.005(6) 0.001(5) 0.000(4)
C3 0.016(6) 0.065(7) 0.041(8) -0.004(7) 0.002(6) -0.013(5)
C1 0.012(5) 0.058(6) 0.025(7) -0.001(5) 0.002(5) 0.001(4)
C0AA 0.011(6) 0.064(7) 0.054(10) -0.021(7) 0.001(6) 0.003(5)
C6 0.016(6) 0.060(6) 0.035(7) 0.006(6) -0.005(6) 0.006(5)
C2AA 0.031(8) 0.064(9) 0.051(10) -0.003(8) 0.005(7) 0.010(7)
C4 0.033(7) 0.056(6) 0.033(8) 0.012(7) -0.002(7) -0.011(6)
C5 0.033(7) 0.056(7) 0.046(10) 0.001(7) 0.000(8) -0.003(6)
C16 0.056(12) 0.078(11) 0.039(10) 0.012(8) -0.015(8) -0.015(9)
C17 0.070(14) 0.096(15) 0.072(18) 0.026(13) -0.030(13) -0.005(12)
F1 0.166(19) 0.082(9) 0.149(19) 0.043(11) 0.121(17) 0.049(11)
C1D 0.051(11) 0.063(9) 0.045(10) -0.015(8) -0.009(8) 0.000(8)
B1 0.052(13) 0.083(15) 0.068(17) 0.024(13) 0.025(13) 0.002(11)

loop_
_atom_type_symbol
_atom_type_description
_atom_type_scat_dispersion_real
_atom_type_scat_dispersion_imag
_atom_type_scat_source
C C 0.0181 0.0091 'International Tables Vol C Tables 4.2.6.8 and 6.1.1.4'
H H 0.0000 0.0000 'International Tables Vol C Tables 4.2.6.8 and 6.1.1.4'
Au Au -4.4197 7.2980 'International Tables Vol C Tables 4.2.6.8 and 6.1.1.4'
B B 0.0090 0.0039 'International Tables Vol C Tables 4.2.6.8 and 6.1.1.4'
F F 0.0727 0.0534 'International Tables Vol C Tables 4.2.6.8 and 6.1.1.4'
N N 0.0311 0.0180 'International Tables Vol C Tables 4.2.6.8 and 6.1.1.4'
P P 0.2955 0.4335 'International Tables Vol C Tables 4.2.6.8 and 6.1.1.4'

loop_
_geom_angle_atom_site_label_1
_geom_angle_atom_site_label_2
_geom_angle_atom_site_label_3
_geom_angle
_geom_angle_site_symmetry_1
_geom_angle_site_symmetry_3
_geom_angle_publ_flag
P1 Au1 Au1 80.04(9) . 2_665 ?
N1 Au1 Au1 103.2(4) . 2_665 ?
N1 Au1 P1 176.7(4) . . ?
C13 P1 Au1 114.7(4) . . ?
C13 P1 C7 102.9(7) . . ?
C13 P1 C1 106.7(7) . . ?
C7 P1 Au1 113.5(6) . . ?
C1 P1 Au1 109.5(5) . . ?
C1 P1 C7 109.0(7) . . ?
C13 C14 C15 121.2(15) . . ?
C7 C12 C11 121.3(15) . . ?
C14 C13 P1 116.8(10) . . ?
C14 C13 C13 118.5(9) . 2_665 ?
C13 C13 P1 124.5(5) 2_665 . ?
C16 N1 Au1 176.5(18) . . ?
C8 C1AA C1D 112.9(14) . . ?
C11 C10 C9 121.4(15) . . ?
C9 C8 C1AA 119.7(15) . . ?
C9 C8 C7 116.9(14) . . ?
C7 C8 C1AA 123.2(12) . . ?
C8 C9 C10 122.4(17) . . ?
C10 C11 C12 117.7(14) . . ?
C15 C15 C14 120.3(10) 2_665 . ?
C12 C7 P1 118.1(13) . . ?
C12 C7 C8 120.0(13) . . ?
C8 C7 P1 121.9(11) . . ?
C3 C2 C1 116.3(15) . . ?
C3 C2 C0AA 119.4(14) . . ?
C1 C2 C0AA 124.3(15) . . ?
C4 C3 C2 122.7(14) . . ?
C2 C1 P1 120.5(12) . . ?
C6 C1 P1 118.7(11) . . ?
C6 C1 C2 120.5(14) . . ?
C2 C0AA C2AA 112.7(14) . . ?
C5 C6 C1 120.4(15) . . ?
C5 C4 C3 119.2(14) . . ?
C4 C5 C6 120.8(16) . . ?
N1 C16 C17 178(3) . . ?
F3 B1 F2 111(3) . . ?
F3 B1 F4 106(2) . . ?
F3 B1 F1 108(2) . . ?
F2 B1 F4 110(2) . . ?
F2 B1 F1 110(2) . . ?
F4 B1 F1 111(3) . . ?

loop_
_geom_bond_atom_site_label_1
_geom_bond_atom_site_label_2
_geom_bond_distance
_geom_bond_site_symmetry_2
_geom_bond_publ_flag
Au1 Au1 2.9839(10) 2_665 ?
Au1 P1 2.248(4) . ?
Au1 N1 2.067(15) . ?
P1 C13 1.814(19) . ?
P1 C7 1.825(14) . ?
P1 C1 1.824(16) . ?
F3 B1 1.36(3) . ?
F2 B1 1.37(3) . ?
C14 C13 1.39(2) . ?
C14 C15 1.41(3) . ?
C12 C11 1.42(2) . ?
C12 C7 1.40(2) . ?
C13 C13 1.43(2) 2_665 ?
N1 C16 1.09(3) . ?
C1AA C8 1.50(2) . ?
C1AA C1D 1.52(2) . ?
C10 C9 1.40(2) . ?
C10 C11 1.38(3) . ?
C8 C9 1.380(19) . ?
C8 C7 1.45(2) . ?
F4 B1 1.40(4) . ?
C15 C15 1.34(3) 2_665 ?
C2 C3 1.41(2) . ?
C2 C1 1.412(19) . ?
C2 C0AA 1.50(2) . ?
C3 C4 1.39(2) . ?
C1 C6 1.40(2) . ?
C0AA C2AA 1.56(3) . ?
C6 C5 1.37(2) . ?
C4 C5 1.37(3) . ?
C16 C17 1.48(3) . ?
F1 B1 1.41(3) . ?
